data_4027384
loop_
_publ_author_name
'James C. Anderson'
'Adam Noble'
'Derek A. Tocher'

_publ_section_title
;
 Reductive Nitro-Mannich Route for the Synthesis of 1,2-Diamine Containing
 Indolines and Tetrahydroquinolines
;
_journal_name_full 'Journal of Organic Chemistry'
_journal_page_first 6703
_journal_page_last 6727
_journal_paper_doi 10.1021/jo3010827
_journal_volume 77
_journal_year 2012
_chemical_formula_sum 'C22 H29 Br N2 O2'
_chemical_formula_weight 433.38
_chemical_name_systematic
;
 ?
;
_space_group_IT_number 2
_symmetry_cell_setting triclinic
_symmetry_space_group_name_Hall '-P 1'
_symmetry_space_group_name_H-M 'P -1'
_atom_sites_solution_hydrogens geom
_atom_sites_solution_primary direct
_atom_sites_solution_secondary difmap
_audit_creation_method SHELXL-97
_cell_angle_alpha 86.817(3)
_cell_angle_beta 74.115(3)
_cell_angle_gamma 62.824(3)
_cell_formula_units_Z 2
_cell_length_a 9.6156(18)
_cell_length_b 10.448(2)
_cell_length_c 12.197(2)
_cell_measurement_temperature 150(2)
_cell_volume 1045.0(3)
_computing_cell_refinement 'Bruker SAINT'
_computing_data_collection 'Bruker SMART'
_computing_data_reduction 'Bruker SAINT'
_computing_structure_refinement 'SHELXL-97 (Sheldrick, 1997)'
_computing_structure_solution 'SHELXS-97 (Sheldrick, 1990)'
_diffrn_ambient_temperature 150(2)
_diffrn_measured_fraction_theta_full 0.967
_diffrn_measured_fraction_theta_max 0.884
_diffrn_measurement_device_type 'Bruker SMART APEX diffractometer'
_diffrn_radiation_monochromator graphite
_diffrn_radiation_source 'fine-focus sealed tube'
_diffrn_radiation_type MoK\a
_diffrn_radiation_wavelength 0.71073
_diffrn_reflns_av_R_equivalents 0.0260
_diffrn_reflns_av_sigmaI/netI 0.0461
_diffrn_reflns_limit_h_max 12
_diffrn_reflns_limit_h_min -12
_diffrn_reflns_limit_k_max 13
_diffrn_reflns_limit_k_min -13
_diffrn_reflns_limit_l_max 16
_diffrn_reflns_limit_l_min -16
_diffrn_reflns_number 8594
_diffrn_reflns_theta_full 26.00
_diffrn_reflns_theta_max 28.31
_diffrn_reflns_theta_min 2.20
_exptl_absorpt_coefficient_mu 1.986
_exptl_absorpt_correction_T_max 0.7966
_exptl_absorpt_correction_T_min 0.4893
_exptl_absorpt_correction_type multi-scan
_exptl_crystal_colour colourless
_exptl_crystal_density_diffrn 1.377
_exptl_crystal_description block
_exptl_crystal_F_000 452
_exptl_crystal_size_max 0.42
_exptl_crystal_size_mid 0.16
_exptl_crystal_size_min 0.12
_refine_diff_density_max 1.732
_refine_diff_density_min -0.994
_refine_diff_density_rms 0.099
_refine_ls_extinction_coef 0.000(2)
_refine_ls_extinction_expression Fc^*^=kFc[1+0.001xFc^2^\l^3^/sin(2\q)]^-1/4^
_refine_ls_extinction_method SHELXL
_refine_ls_goodness_of_fit_ref 1.069
_refine_ls_hydrogen_treatment constr
_refine_ls_matrix_type full
_refine_ls_number_parameters 245
_refine_ls_number_reflns 4589
_refine_ls_number_restraints 0
_refine_ls_restrained_S_all 1.069
_refine_ls_R_factor_all 0.0798
_refine_ls_R_factor_gt 0.0646
_refine_ls_shift/su_max 2.012
_refine_ls_shift/su_mean 0.009
_refine_ls_structure_factor_coef Fsqd
_refine_ls_weighting_details 'calc w=1/[\s^2^(Fo^2^)+(0.1049P)^2^+1.2112P] where P=(Fo^2^+2Fc^2^)/3'
_refine_ls_weighting_scheme calc
_refine_ls_wR_factor_gt 0.1738
_refine_ls_wR_factor_ref 0.1899
_reflns_number_gt 3607
_reflns_number_total 4589
_reflns_threshold_expression I>2\s(I)
_cod_data_source_file jo3010827_si_004.cif
_cod_data_source_block str0847
_cod_database_code 4027384

loop_
_symmetry_equiv_pos_as_xyz
'x, y, z'
'-x, -y, -z'

loop_
_atom_site_label
_atom_site_type_symbol
_atom_site_fract_x
_atom_site_fract_y
_atom_site_fract_z
_atom_site_U_iso_or_equiv
_atom_site_adp_type
_atom_site_occupancy
_atom_site_symmetry_multiplicity
_atom_site_calc_flag
_atom_site_refinement_flags
Br1 Br 0.21710(5) 0.43234(5) 0.46885(4) 0.0513(2) Uani 1 1 d .
N1 N 0.4889(4) 0.1237(3) 0.5741(3) 0.0331(7) Uani 1 1 d .
H1A H 0.4033 0.1697 0.5480 0.040 Uiso 1 1 calc R
N2 N 0.4471(4) 0.2994(3) 0.7672(3) 0.0329(7) Uani 1 1 d .
H2A H 0.3990 0.3833 0.7400 0.040 Uiso 1 1 calc R
O1 O 0.5385(4) -0.0153(3) 0.6222(3) 0.0435(7) Uani 1 1 d .
H1B H 0.4723 -0.0467 0.6217 0.065 Uiso 1 1 calc R
O2 O 0.1132(7) 0.1829(7) 1.1811(3) 0.102(2) Uani 1 1 d .
C1 C 0.4259(5) 0.3498(4) 0.3605(3) 0.0372(8) Uani 1 1 d .
C2 C 0.4326(9) 0.3398(5) 0.2454(5) 0.0690(17) Uani 1 1 d .
H2B H 0.3353 0.3730 0.2231 0.083 Uiso 1 1 calc R
C3 C 0.5834(11) 0.2806(6) 0.1636(5) 0.091(3) Uani 1 1 d .
H3A H 0.5897 0.2747 0.0848 0.109 Uiso 1 1 calc R
C4 C 0.7225(9) 0.2310(6) 0.1973(5) 0.091(3) Uani 1 1 d .
H4A H 0.8257 0.1882 0.1419 0.109 Uiso 1 1 calc R
C5 C 0.7141(6) 0.2426(5) 0.3090(4) 0.0587(13) Uani 1 1 d .
H5A H 0.8125 0.2087 0.3300 0.070 Uiso 1 1 calc R
C6 C 0.5655(5) 0.3028(4) 0.3956(3) 0.0336(8) Uani 1 1 d .
C7 C 0.5671(5) 0.3147(4) 0.5175(3) 0.0343(8) Uani 1 1 d .
H7A H 0.4587 0.3889 0.5618 0.041 Uiso 1 1 calc R
H7B H 0.6475 0.3485 0.5191 0.041 Uiso 1 1 calc R
C8 C 0.6087(4) 0.1734(4) 0.5770(3) 0.0291(7) Uani 1 1 d .
H8A H 0.7191 0.0991 0.5330 0.035 Uiso 1 1 calc R
C9 C 0.6116(4) 0.1941(4) 0.7015(3) 0.0288(7) Uani 1 1 d .
H9A H 0.6363 0.0997 0.7359 0.035 Uiso 1 1 calc R
C10 C 0.7416(4) 0.2375(4) 0.7106(3) 0.0300(7) Uani 1 1 d .
H10A H 0.7096 0.3376 0.6861 0.036 Uiso 1 1 calc R
C11 C 0.9141(5) 0.1376(5) 0.6339(4) 0.0429(9) Uani 1 1 d .
H11A H 0.9457 0.0368 0.6537 0.052 Uiso 1 1 calc R
H11B H 0.9127 0.1419 0.5529 0.052 Uiso 1 1 calc R
C12 C 1.0403(5) 0.1813(6) 0.6482(5) 0.0524(11) Uani 1 1 d .
H12A H 1.1495 0.1120 0.6010 0.063 Uiso 1 1 calc R
H12B H 1.0154 0.2780 0.6202 0.063 Uiso 1 1 calc R
C13 C 1.0425(6) 0.1849(5) 0.7722(5) 0.0523(11) Uani 1 1 d .
H13A H 1.0807 0.0859 0.7977 0.063 Uiso 1 1 calc R
H13B H 1.1194 0.2206 0.7787 0.063 Uiso 1 1 calc R
C14 C 0.8737(6) 0.2823(5) 0.8486(4) 0.0453(10) Uani 1 1 d .
H14A H 0.8418 0.3833 0.8291 0.054 Uiso 1 1 calc R
H14B H 0.8764 0.2774 0.9293 0.054 Uiso 1 1 calc R
C15 C 0.7464(6) 0.2395(5) 0.8354(4) 0.0422(9) Uani 1 1 d .
H15A H 0.6377 0.3086 0.8836 0.051 Uiso 1 1 calc R
H15B H 0.7715 0.1425 0.8629 0.051 Uiso 1 1 calc R
C16 C 0.3643(5) 0.2705(4) 0.8720(3) 0.0357(8) Uani 1 1 d .
C17 C 0.2595(7) 0.3806(6) 0.9554(4) 0.0609(14) Uani 1 1 d .
H17A H 0.2469 0.4754 0.9425 0.073 Uiso 1 1 calc R
C18 C 0.1706(10) 0.3563(9) 1.0594(5) 0.088(2) Uani 1 1 d .
H18A H 0.0961 0.4342 1.1153 0.106 Uiso 1 1 calc R
C19 C 0.1929(8) 0.2168(8) 1.0795(4) 0.0703(18) Uani 1 1 d .
C20 C 0.2918(6) 0.1085(7) 0.9965(5) 0.0595(14) Uani 1 1 d .
H20A H 0.3027 0.0143 1.0091 0.071 Uiso 1 1 calc R
C21 C 0.3774(5) 0.1330(5) 0.8935(4) 0.0468(10) Uani 1 1 d .
H21A H 0.4461 0.0553 0.8363 0.056 Uiso 1 1 calc R
C22 C 0.1044(12) 0.2397(10) 1.2811(6) 0.106(3) Uani 1 1 d .
H22A H 0.0443 0.2070 1.3448 0.158 Uiso 1 1 calc R
H22B H 0.0480 0.3453 1.2835 0.158 Uiso 1 1 calc R
H22C H 0.2146 0.2080 1.2875 0.158 Uiso 1 1 calc R

loop_
_atom_site_aniso_label
_atom_site_aniso_U_11
_atom_site_aniso_U_22
_atom_site_aniso_U_33
_atom_site_aniso_U_23
_atom_site_aniso_U_13
_atom_site_aniso_U_12
Br1 0.0331(3) 0.0475(3) 0.0740(4) 0.0181(2) -0.0177(2) -0.0189(2)
N1 0.0406(17) 0.0257(14) 0.0475(18) 0.0135(13) -0.0265(14) -0.0206(13)
N2 0.0348(16) 0.0273(15) 0.0386(17) 0.0069(12) -0.0131(13) -0.0147(13)
O1 0.0668(19) 0.0321(14) 0.0572(18) 0.0198(13) -0.0376(15) -0.0345(14)
O2 0.139(4) 0.200(6) 0.045(2) 0.025(3) -0.023(2) -0.147(5)
C1 0.045(2) 0.0263(17) 0.042(2) 0.0070(15) -0.0189(17) -0.0150(16)
C2 0.104(5) 0.041(3) 0.057(3) 0.016(2) -0.053(3) -0.014(3)
C3 0.140(7) 0.045(3) 0.037(3) 0.006(2) -0.024(3) -0.003(3)
C4 0.096(5) 0.053(3) 0.048(3) 0.014(2) 0.013(3) 0.008(3)
C5 0.042(2) 0.045(2) 0.056(3) 0.019(2) 0.000(2) -0.001(2)
C6 0.0382(19) 0.0267(17) 0.0359(19) 0.0075(14) -0.0109(15) -0.0152(15)
C7 0.041(2) 0.0311(18) 0.042(2) 0.0078(15) -0.0179(16) -0.0227(16)
C8 0.0319(17) 0.0238(16) 0.0371(18) 0.0041(13) -0.0138(14) -0.0153(14)
C9 0.0301(17) 0.0246(16) 0.0381(19) 0.0057(13) -0.0167(14) -0.0143(14)
C10 0.0302(17) 0.0265(16) 0.0386(19) 0.0033(14) -0.0135(14) -0.0154(14)
C11 0.0305(19) 0.042(2) 0.059(3) -0.0056(19) -0.0140(18) -0.0165(17)
C12 0.030(2) 0.058(3) 0.067(3) -0.014(2) -0.0100(19) -0.018(2)
C13 0.046(2) 0.045(2) 0.077(3) -0.001(2) -0.034(2) -0.020(2)
C14 0.056(3) 0.047(2) 0.050(2) 0.0045(19) -0.028(2) -0.030(2)
C15 0.050(2) 0.049(2) 0.045(2) 0.0095(18) -0.0233(19) -0.032(2)
C16 0.0359(19) 0.046(2) 0.038(2) 0.0078(16) -0.0177(16) -0.0264(17)
C17 0.080(4) 0.068(3) 0.049(3) -0.016(2) 0.004(2) -0.057(3)
C18 0.114(5) 0.136(6) 0.049(3) -0.026(3) 0.011(3) -0.101(5)
C19 0.086(4) 0.134(5) 0.046(3) 0.020(3) -0.025(3) -0.093(4)
C20 0.050(3) 0.084(4) 0.067(3) 0.039(3) -0.028(2) -0.047(3)
C21 0.034(2) 0.047(2) 0.065(3) 0.019(2) -0.0172(19) -0.0226(18)
C22 0.159(8) 0.146(7) 0.068(4) 0.003(4) -0.017(5) -0.125(7)

loop_
_atom_type_symbol
_atom_type_description
_atom_type_scat_dispersion_real
_atom_type_scat_dispersion_imag
_atom_type_scat_source
C C 0.0033 0.0016 'International Tables Vol C Tables 4.2.6.8 and 6.1.1.4'
H H 0.0000 0.0000 'International Tables Vol C Tables 4.2.6.8 and 6.1.1.4'
N N 0.0061 0.0033 'International Tables Vol C Tables 4.2.6.8 and 6.1.1.4'
O O 0.0106 0.0060 'International Tables Vol C Tables 4.2.6.8 and 6.1.1.4'
Br Br -0.2901 2.4595 'International Tables Vol C Tables 4.2.6.8 and 6.1.1.4'

loop_
_geom_angle_atom_site_label_1
_geom_angle_atom_site_label_2
_geom_angle_atom_site_label_3
_geom_angle
O1 N1 C8 107.2(3)
C16 N2 C9 122.3(3)
C22 O2 C19 118.8(5)
C6 C1 C2 121.7(5)
C6 C1 Br1 120.6(3)
C2 C1 Br1 117.7(4)
C1 C2 C3 119.3(6)
C4 C3 C2 119.7(5)
C5 C4 C3 120.4(6)
C4 C5 C6 122.7(6)
C1 C6 C5 116.3(4)
C1 C6 C7 124.5(4)
C5 C6 C7 119.2(4)
C6 C7 C8 114.6(3)
N1 C8 C7 108.3(3)
N1 C8 C9 111.6(3)
C7 C8 C9 111.3(3)
N2 C9 C10 111.5(3)
N2 C9 C8 108.3(3)
C10 C9 C8 114.4(3)
C15 C10 C11 109.3(3)
C15 C10 C9 110.2(3)
C11 C10 C9 113.3(3)
C12 C11 C10 111.6(3)
C13 C12 C11 112.1(4)
C14 C13 C12 110.6(4)
C13 C14 C15 112.0(4)
C14 C15 C10 112.0(3)
C17 C16 C21 117.5(4)
C17 C16 N2 120.0(4)
C21 C16 N2 122.4(4)
C16 C17 C18 121.5(5)
C19 C18 C17 119.2(6)
C20 C19 O2 117.4(6)
C20 C19 C18 119.7(5)
O2 C19 C18 122.9(6)
C19 C20 C21 120.9(5)
C20 C21 C16 121.0(5)

loop_
_geom_bond_atom_site_label_1
_geom_bond_atom_site_label_2
_geom_bond_distance
Br1 C1 1.901(4)
N1 O1 1.452(4)
N1 C8 1.472(4)
N2 C16 1.406(5)
N2 C9 1.473(5)
O2 C22 1.350(8)
O2 C19 1.389(6)
C1 C6 1.384(5)
C1 C2 1.396(7)
C2 C3 1.392(10)
C3 C4 1.368(12)
C4 C5 1.351(9)
C5 C6 1.407(6)
C6 C7 1.504(5)
C7 C8 1.538(5)
C8 C9 1.555(5)
C9 C10 1.543(4)
C10 C15 1.537(5)
C10 C11 1.547(5)
C11 C12 1.530(6)
C12 C13 1.521(7)
C13 C14 1.519(7)
C14 C15 1.530(5)
C16 C17 1.373(7)
C16 C21 1.400(6)
C17 C18 1.405(7)
C18 C19 1.391(10)
C19 C20 1.352(9)
C20 C21 1.383(7)

loop_
_geom_torsion_atom_site_label_1
_geom_torsion_atom_site_label_2
_geom_torsion_atom_site_label_3
_geom_torsion_atom_site_label_4
_geom_torsion
C6 C1 C2 C3 0.3(7)
Br1 C1 C2 C3 179.7(4)
C1 C2 C3 C4 1.1(9)
C2 C3 C4 C5 -1.7(11)
C3 C4 C5 C6 1.0(10)
C2 C1 C6 C5 -1.0(6)
Br1 C1 C6 C5 179.7(3)
C2 C1 C6 C7 177.9(4)
Br1 C1 C6 C7 -1.5(5)
C4 C5 C6 C1 0.4(7)
C4 C5 C6 C7 -178.6(5)
C1 C6 C7 C8 102.1(4)
C5 C6 C7 C8 -79.1(5)
O1 N1 C8 C7 175.5(3)
O1 N1 C8 C9 -61.7(4)
C6 C7 C8 N1 -58.3(4)
C6 C7 C8 C9 178.7(3)
C16 N2 C9 C10 -105.6(4)
C16 N2 C9 C8 127.6(3)
N1 C8 C9 N2 -58.3(3)
C7 C8 C9 N2 62.8(4)
N1 C8 C9 C10 176.6(3)
C7 C8 C9 C10 -62.3(4)
N2 C9 C10 C15 62.5(4)
C8 C9 C10 C15 -174.1(3)
N2 C9 C10 C11 -174.6(3)
C8 C9 C10 C11 -51.2(4)
C15 C10 C11 C12 -54.9(5)
C9 C10 C11 C12 -178.2(4)
C10 C11 C12 C13 55.9(5)
C11 C12 C13 C14 -54.9(5)
C12 C13 C14 C15 54.8(5)
C13 C14 C15 C10 -56.1(5)
C11 C10 C15 C14 55.0(4)
C9 C10 C15 C14 -179.9(3)
C9 N2 C16 C17 147.6(4)
C9 N2 C16 C21 -35.9(5)
C21 C16 C17 C18 1.1(8)
N2 C16 C17 C18 177.8(5)
C16 C17 C18 C19 1.9(10)
C22 O2 C19 C20 137.7(7)
C22 O2 C19 C18 -44.5(10)
C17 C18 C19 C20 -4.0(9)
C17 C18 C19 O2 178.2(6)
O2 C19 C20 C21 -179.0(4)
C18 C19 C20 C21 3.1(8)
C19 C20 C21 C16 0.0(7)
C17 C16 C21 C20 -2.1(6)
N2 C16 C21 C20 -178.7(4)
